data_7156298
loop_
_publ_author_name
'Singh, Kamaljeet'
'Trinh, Winston'
'Latifi, Reza'
'Weaver, Jimmie D.'

_publ_section_title
;
 An elusive thermal [2 + 2] cycloaddition driven by visible light
 photocatalysis: tapping into strain to access C2-symmetric tricyclic
 rings.
;
_journal_issue 7
_journal_name_full 'Organic &amp; biomolecular chemistry'
_journal_page_first 1854
_journal_page_last 1861
_journal_paper_doi 10.1039/c8ob01273c
_journal_volume 17
_journal_year 2019
_chemical_formula_moiety 'C26 H30 F2 O2'
_chemical_formula_sum 'C26 H30 F2 O2'
_chemical_formula_weight 412.50
_space_group_crystal_system triclinic
_space_group_IT_number 2
_space_group_name_Hall '-P 1'
_space_group_name_H-M_alt 'P -1'
_symmetry_space_group_name_Hall '-P 1'
_symmetry_space_group_name_H-M 'P -1'
_atom_sites_solution_hydrogens geom
_atom_sites_solution_primary direct
_atom_sites_solution_secondary difmap
_audit_creation_date 2016-05-11
_audit_creation_method
;
Olex2 1.2
(compiled 2015.01.26 svn.r3150 for OlexSys, GUI svn.r4998)
;
_audit_update_record
;
2017-10-22 deposited with the CCDC.
2018-06-25 downloaded from the CCDC.
;
_cell_angle_alpha 73.103(3)
_cell_angle_beta 81.352(3)
_cell_angle_gamma 77.937(3)
_cell_formula_units_Z 2
_cell_length_a 8.719(2)
_cell_length_b 9.572(2)
_cell_length_c 12.839(3)
_cell_measurement_reflns_used 9114
_cell_measurement_temperature 100
_cell_measurement_theta_max 30.66
_cell_measurement_theta_min 2.26
_cell_volume 998.0(4)
_computing_cell_refinement 'Bruker SAINT'
_computing_data_collection 'Bruker APEX2'
_computing_data_reduction 'Bruker SAINT'
_computing_molecular_graphics 'Bruker SHELXTL'
_computing_publication_material 'Bruker SHELXTL'
_computing_structure_refinement 'SHELXL-2014 (Sheldrick 2014)'
_computing_structure_solution 'SHELXS-97 (Sheldrick 2008)'
_diffrn_ambient_temperature 100
_diffrn_measured_fraction_theta_full 0.960
_diffrn_measured_fraction_theta_max 0.960
_diffrn_measurement_device_type 'Bruker APEX-II CCD'
_diffrn_measurement_method '\f and \w scans'
_diffrn_radiation_monochromator graphite
_diffrn_radiation_type MoK\a
_diffrn_radiation_wavelength 0.71073
_diffrn_reflns_av_R_equivalents 0.0746
_diffrn_reflns_av_unetI/netI 0.0517
_diffrn_reflns_limit_h_max 10
_diffrn_reflns_limit_h_min -10
_diffrn_reflns_limit_k_max 11
_diffrn_reflns_limit_k_min -11
_diffrn_reflns_limit_l_max 15
_diffrn_reflns_limit_l_min -15
_diffrn_reflns_number 19956
_diffrn_reflns_theta_full 26.02
_diffrn_reflns_theta_max 26.02
_diffrn_reflns_theta_min 1.67
_diffrn_source 'fine-focus sealed tube'
_diffrn_standards_number 0
_exptl_absorpt_coefficient_mu 0.097
_exptl_absorpt_correction_T_max 0.7461
_exptl_absorpt_correction_T_min 0.5632
_exptl_absorpt_correction_type multi-scan
_exptl_absorpt_process_details
;
SADABS-2014/5 (Bruker,2014/5) was used for absorption correction.
wR2(int) was 0.1386 before and 0.0765 after correction.
The Ratio of minimum to maximum transmission is 0.7549.
The \l/2 correction factor is 0.00150.
;
_exptl_crystal_colour 'clear light colourless'
_exptl_crystal_colour_lustre clear
_exptl_crystal_colour_modifier light
_exptl_crystal_colour_primary colourless
_exptl_crystal_density_diffrn 1.373
_exptl_crystal_density_method 'not measured'
_exptl_crystal_description Rectangle
_exptl_crystal_F_000 440
_exptl_crystal_size_max 0.103
_exptl_crystal_size_mid 0.087
_exptl_crystal_size_min 0.05
_refine_diff_density_max 1.011
_refine_diff_density_min -0.326
_refine_diff_density_rms 0.061
_refine_ls_extinction_method none
_refine_ls_goodness_of_fit_ref 1.032
_refine_ls_hydrogen_treatment mixed
_refine_ls_matrix_type full
_refine_ls_number_parameters 277
_refine_ls_number_reflns 3773
_refine_ls_number_restraints 0
_refine_ls_restrained_S_all 1.032
_refine_ls_R_factor_all 0.0720
_refine_ls_R_factor_gt 0.0526
_refine_ls_shift/su_max 0.000
_refine_ls_shift/su_mean 0.000
_refine_ls_structure_factor_coef Fsqd
_refine_ls_weighting_details 'calc w=1/[\s^2^(Fo^2^)+(0.0620P)^2^+0.8394P] where P=(Fo^2^+2Fc^2^)/3'
_refine_ls_weighting_scheme calc
_refine_ls_wR_factor_gt 0.1284
_refine_ls_wR_factor_ref 0.1389
_reflns_number_gt 2923
_reflns_number_total 3773
_reflns_threshold_expression >2sigma(I)
_cod_data_source_file c8ob01273c2.cif
_cod_data_source_block bisphen_fi_abs
_cod_depositor_comments 'Adding full bibliography for 7156298--7156300.cif.'
_cod_database_code 7156298
_olex2_refinement_description
;
1. Fixed Uiso
 At 1.2 times of:
  All C(H) groups, All C(H,H) groups
 At 1.5 times of:
  All O(H) groups
2.a Ternary CH refined with riding coordinates:
 C10(H10), C8(H8), C3(H3), C1(H1A)
2.b Secondary CH2 refined with riding coordinates:
 C11(H11A,H11B), C12(H12A,H12B), C13(H13A,H13B), C14(H14A,H14B), C4(H4A,H4B),
 C5(H5A,H5B), C6(H6A,H6B), C7(H7A,H7B)
2.c Aromatic/amide H refined with riding coordinates:
 C19(H19), C20(H20), C26(H26), C25(H25), C22(H22), C23(H23), C16(H16), C17(H17)
;
_olex2_submission_special_instructions 'No special instructions were received'

loop_
_space_group_symop_id
_space_group_symop_operation_xyz
1 'x, y, z'
2 '-x, -y, -z'

loop_
_atom_site_label
_atom_site_type_symbol
_atom_site_fract_x
_atom_site_fract_y
_atom_site_fract_z
_atom_site_U_iso_or_equiv
_atom_site_adp_type
_atom_site_occupancy
_atom_site_calc_flag
_atom_site_refinement_flags_posn
F1 F 0.34128(16) 0.31275(17) -0.06017(12) 0.0366(4) Uani 1 d .
F2 F 1.40870(14) -0.45018(15) 0.26734(11) 0.0266(3) Uani 1 d .
O1 O 0.52784(17) -0.08936(18) 0.28593(13) 0.0214(4) Uani 1 d .
H1 H 0.525(3) -0.021(3) 0.234(2) 0.032 Uiso 1 d R
O2 O 1.13249(18) 0.05197(19) 0.18436(14) 0.0258(4) Uani 1 d .
H2 H 1.147(3) -0.063(3) 0.223(2) 0.039 Uiso 1 d R
C18 C 0.4569(3) 0.2555(3) 0.00819(19) 0.0248(5) Uani 1 d .
C19 C 0.5773(3) 0.1490(3) -0.01605(18) 0.0217(5) Uani 1 d .
H19 H 0.5800 0.1153 -0.0791 0.026 Uiso 1 calc R
C20 C 0.6945(2) 0.0920(2) 0.05393(17) 0.0179(5) Uani 1 d .
H20 H 0.7774 0.0164 0.0390 0.021 Uiso 1 calc R
C15 C 0.6956(2) 0.1418(2) 0.14655(17) 0.0158(4) Uani 1 d .
C2 C 0.8340(2) 0.0761(2) 0.21573(17) 0.0159(4) Uani 1 d .
C9 C 0.8127(2) -0.0864(2) 0.29814(17) 0.0151(4) Uani 1 d .
C21 C 0.9696(2) -0.1912(2) 0.29851(17) 0.0154(4) Uani 1 d .
C26 C 1.0758(3) -0.2227(3) 0.37674(18) 0.0203(5) Uani 1 d .
H26 H 1.0464 -0.1829 0.4380 0.024 Uiso 1 calc R
C25 C 1.2232(3) -0.3102(3) 0.36788(19) 0.0231(5) Uani 1 d .
H25 H 1.2942 -0.3298 0.4218 0.028 Uiso 1 calc R
C24 C 1.2635(2) -0.3675(2) 0.27935(18) 0.0191(5) Uani 1 d .
C22 C 1.0172(2) -0.2543(2) 0.21060(18) 0.0171(5) Uani 1 d .
H22 H 0.9468 -0.2366 0.1566 0.020 Uiso 1 calc R
C23 C 1.1638(3) -0.3417(2) 0.20014(18) 0.0192(5) Uani 1 d .
H23 H 1.1945 -0.3828 0.1396 0.023 Uiso 1 calc R
C10 C 0.6845(2) -0.1715(2) 0.28714(18) 0.0174(5) Uani 1 d .
H10 H 0.7129 -0.2057 0.2191 0.021 Uiso 1 calc R
C11 C 0.6741(3) -0.3065(2) 0.38606(18) 0.0200(5) Uani 1 d .
H11A H 0.7792 -0.3707 0.3908 0.024 Uiso 1 calc R
H11B H 0.6005 -0.3640 0.3726 0.024 Uiso 1 calc R
C12 C 0.6198(3) -0.2730(3) 0.49712(19) 0.0226(5) Uani 1 d .
H12A H 0.5309 -0.1884 0.4871 0.027 Uiso 1 calc R
H12B H 0.5792 -0.3600 0.5477 0.027 Uiso 1 calc R
C13 C 0.7454(3) -0.2361(3) 0.55173(19) 0.0239(5) Uani 1 d .
H13A H 0.8462 -0.3026 0.5403 0.029 Uiso 1 calc R
H13B H 0.7144 -0.2586 0.6314 0.029 Uiso 1 calc R
C14 C 0.7739(3) -0.0750(2) 0.51111(17) 0.0200(5) Uani 1 d .
H14A H 0.6982 -0.0147 0.5535 0.024 Uiso 1 calc R
H14B H 0.8813 -0.0725 0.5261 0.024 Uiso 1 calc R
C8 C 0.7574(3) -0.0039(2) 0.38924(17) 0.0166(5) Uani 1 d .
H8 H 0.6424 0.0351 0.3833 0.020 Uiso 1 calc R
C3 C 0.8423(3) 0.1231(2) 0.32127(17) 0.0171(5) Uani 1 d .
H3 H 0.9547 0.0908 0.3381 0.021 Uiso 1 calc R
C4 C 0.7957(3) 0.2819(2) 0.33167(18) 0.0211(5) Uani 1 d .
H4A H 0.8466 0.2897 0.3932 0.025 Uiso 1 calc R
H4B H 0.6802 0.3029 0.3499 0.025 Uiso 1 calc R
C5 C 0.8409(3) 0.4006(3) 0.2281(2) 0.0291(6) Uani 1 d .
H5A H 0.7534 0.4294 0.1809 0.035 Uiso 1 calc R
H5B H 0.8489 0.4894 0.2504 0.035 Uiso 1 calc R
C6 C 0.9919(3) 0.3602(3) 0.1597(2) 0.0278(6) Uani 1 d .
H6A H 1.0737 0.3068 0.2099 0.033 Uiso 1 calc R
H6B H 1.0266 0.4534 0.1149 0.033 Uiso 1 calc R
C7 C 0.9866(3) 0.2659(3) 0.08348(19) 0.0247(5) Uani 1 d .
H7A H 0.8912 0.3081 0.0440 0.030 Uiso 1 calc R
H7B H 1.0790 0.2754 0.0283 0.030 Uiso 1 calc R
C1 C 0.9855(2) 0.1016(2) 0.13584(17) 0.0175(5) Uani 1 d .
H1A H 0.9888 0.0517 0.0769 0.021 Uiso 1 calc R
C16 C 0.5685(3) 0.2477(3) 0.16843(19) 0.0224(5) Uani 1 d .
H16 H 0.5638 0.2818 0.2315 0.027 Uiso 1 calc R
C17 C 0.4486(3) 0.3045(3) 0.0998(2) 0.0270(5) Uani 1 d .
H17 H 0.3620 0.3761 0.1159 0.032 Uiso 1 calc R

loop_
_atom_site_aniso_label
_atom_site_aniso_U_11
_atom_site_aniso_U_22
_atom_site_aniso_U_33
_atom_site_aniso_U_23
_atom_site_aniso_U_13
_atom_site_aniso_U_12
F1 0.0235(8) 0.0459(9) 0.0335(8) 0.0036(7) -0.0137(6) -0.0035(7)
F2 0.0160(7) 0.0309(8) 0.0273(7) -0.0067(6) 0.0000(5) 0.0055(6)
O1 0.0148(8) 0.0235(9) 0.0217(9) 0.0000(7) -0.0008(6) -0.0036(7)
O2 0.0184(8) 0.0277(9) 0.0294(9) -0.0039(7) -0.0035(7) -0.0046(7)
C18 0.0176(11) 0.0271(13) 0.0249(12) 0.0049(10) -0.0080(10) -0.0065(10)
C19 0.0205(11) 0.0294(13) 0.0164(11) -0.0032(10) -0.0001(9) -0.0125(10)
C20 0.0152(11) 0.0210(11) 0.0168(11) -0.0038(9) 0.0016(9) -0.0054(9)
C15 0.0148(10) 0.0178(11) 0.0138(10) -0.0020(9) 0.0018(8) -0.0062(8)
C2 0.0182(11) 0.0162(11) 0.0137(10) -0.0041(9) -0.0002(8) -0.0043(9)
C9 0.0145(10) 0.0172(11) 0.0124(10) -0.0029(8) -0.0008(8) -0.0021(8)
C21 0.0151(10) 0.0150(10) 0.0149(10) -0.0018(8) 0.0012(8) -0.0053(8)
C26 0.0170(11) 0.0279(12) 0.0169(11) -0.0087(10) 0.0006(9) -0.0035(9)
C25 0.0166(11) 0.0329(13) 0.0189(11) -0.0053(10) -0.0055(9) -0.0019(10)
C24 0.0140(10) 0.0190(11) 0.0208(11) -0.0024(9) 0.0018(9) -0.0016(9)
C22 0.0151(10) 0.0187(11) 0.0184(11) -0.0050(9) -0.0032(9) -0.0040(9)
C23 0.0216(11) 0.0167(11) 0.0205(11) -0.0077(9) 0.0023(9) -0.0051(9)
C10 0.0141(10) 0.0192(11) 0.0188(11) -0.0052(9) -0.0004(8) -0.0031(9)
C11 0.0151(10) 0.0189(11) 0.0249(12) -0.0047(9) 0.0012(9) -0.0048(9)
C12 0.0191(11) 0.0214(12) 0.0221(12) 0.0000(10) 0.0032(9) -0.0039(9)
C13 0.0231(12) 0.0258(13) 0.0172(11) -0.0014(10) 0.0034(9) -0.0019(10)
C14 0.0218(12) 0.0222(12) 0.0134(11) -0.0046(9) 0.0005(9) -0.0001(9)
C8 0.0174(11) 0.0172(11) 0.0146(11) -0.0052(9) -0.0005(8) -0.0016(9)
C3 0.0185(11) 0.0204(11) 0.0126(10) -0.0049(9) -0.0009(8) -0.0034(9)
C4 0.0274(12) 0.0205(12) 0.0172(11) -0.0068(9) -0.0030(9) -0.0047(10)
C5 0.0367(14) 0.0188(12) 0.0301(14) -0.0054(10) 0.0011(11) -0.0061(11)
C6 0.0379(14) 0.0233(12) 0.0229(12) -0.0028(10) -0.0022(11) -0.0123(11)
C7 0.0228(12) 0.0264(13) 0.0234(12) -0.0043(10) 0.0043(10) -0.0087(10)
C1 0.0182(11) 0.0219(11) 0.0137(10) -0.0053(9) -0.0023(8) -0.0055(9)
C16 0.0226(12) 0.0231(12) 0.0208(12) -0.0062(10) 0.0001(9) -0.0035(10)
C17 0.0180(11) 0.0224(12) 0.0356(14) -0.0048(11) -0.0008(10) 0.0017(9)

loop_
_atom_type_symbol
_atom_type_description
_atom_type_scat_dispersion_real
_atom_type_scat_dispersion_imag
_atom_type_scat_source
C C 0.0033 0.0016 'International Tables Vol C Tables 4.2.6.8 and 6.1.1.4'
H H 0.0000 0.0000 'International Tables Vol C Tables 4.2.6.8 and 6.1.1.4'
F F 0.0171 0.0103 'International Tables Vol C Tables 4.2.6.8 and 6.1.1.4'
O O 0.0106 0.0060 'International Tables Vol C Tables 4.2.6.8 and 6.1.1.4'

loop_
_geom_angle_atom_site_label_1
_geom_angle_atom_site_label_2
_geom_angle_atom_site_label_3
_geom_angle
C10 O1 H1 108(2)
C1 O2 H2 109.9(15)
F1 C18 C19 118.6(2)
F1 C18 C17 119.2(2)
C19 C18 C17 122.2(2)
C18 C19 H19 121.0
C18 C19 C20 118.0(2)
C20 C19 H19 121.0
C19 C20 H20 118.8
C19 C20 C15 122.3(2)
C15 C20 H20 118.8
C20 C15 C2 118.11(19)
C16 C15 C20 117.1(2)
C16 C15 C2 124.8(2)
C15 C2 C9 111.11(16)
C15 C2 C3 121.29(18)
C15 C2 C1 106.05(17)
C3 C2 C9 85.97(15)
C1 C2 C9 122.46(17)
C1 C2 C3 110.09(17)
C21 C9 C2 109.10(16)
C21 C9 C10 107.22(17)
C21 C9 C8 121.01(17)
C10 C9 C2 122.23(17)
C10 C9 C8 110.92(16)
C8 C9 C2 86.18(15)
C26 C21 C9 124.78(19)
C26 C21 C22 116.88(19)
C22 C21 C9 118.21(18)
C21 C26 H26 119.0
C25 C26 C21 122.1(2)
C25 C26 H26 119.0
C26 C25 H25 120.9
C24 C25 C26 118.3(2)
C24 C25 H25 120.9
F2 C24 C25 119.4(2)
F2 C24 C23 118.19(19)
C25 C24 C23 122.4(2)
C21 C22 H22 119.0
C23 C22 C21 121.9(2)
C23 C22 H22 119.0
C24 C23 C22 118.4(2)
C24 C23 H23 120.8
C22 C23 H23 120.8
O1 C10 C9 115.05(17)
O1 C10 H10 109.1
O1 C10 C11 103.80(17)
C9 C10 H10 109.1
C11 C10 C9 110.43(17)
C11 C10 H10 109.1
C10 C11 H11A 108.3
C10 C11 H11B 108.3
C10 C11 C12 116.00(18)
H11A C11 H11B 107.4
C12 C11 H11A 108.3
C12 C11 H11B 108.3
C11 C12 H12A 108.3
C11 C12 H12B 108.3
H12A C12 H12B 107.4
C13 C12 C11 115.94(18)
C13 C12 H12A 108.3
C13 C12 H12B 108.3
C12 C13 H13A 108.4
C12 C13 H13B 108.4
C12 C13 C14 115.70(19)
H13A C13 H13B 107.4
C14 C13 H13A 108.4
C14 C13 H13B 108.4
C13 C14 H14A 108.7
C13 C14 H14B 108.7
H14A C14 H14B 107.6
C8 C14 C13 114.27(18)
C8 C14 H14A 108.7
C8 C14 H14B 108.7
C9 C8 H8 105.8
C14 C8 C9 124.61(18)
C14 C8 H8 105.8
C14 C8 C3 122.89(18)
C3 C8 C9 89.71(15)
C3 C8 H8 105.8
C2 C3 H3 105.6
C8 C3 C2 89.73(15)
C8 C3 H3 105.6
C4 C3 C2 124.53(18)
C4 C3 C8 123.43(18)
C4 C3 H3 105.6
C3 C4 H4A 108.7
C3 C4 H4B 108.7
C3 C4 C5 114.20(19)
H4A C4 H4B 107.6
C5 C4 H4A 108.7
C5 C4 H4B 108.7
C4 C5 H5A 107.9
C4 C5 H5B 107.9
H5A C5 H5B 107.2
C6 C5 C4 117.4(2)
C6 C5 H5A 107.9
C6 C5 H5B 107.9
C5 C6 H6A 108.0
C5 C6 H6B 108.0
C5 C6 C7 117.3(2)
H6A C6 H6B 107.2
C7 C6 H6A 108.0
C7 C6 H6B 108.0
C6 C7 H7A 108.1
C6 C7 H7B 108.1
H7A C7 H7B 107.3
C1 C7 C6 116.86(19)
C1 C7 H7A 108.1
C1 C7 H7B 108.1
O2 C1 C2 115.97(17)
O2 C1 C7 102.76(17)
O2 C1 H1A 108.8
C2 C1 H1A 108.8
C7 C1 C2 111.46(18)
C7 C1 H1A 108.8
C15 C16 H16 119.4
C17 C16 C15 121.2(2)
C17 C16 H16 119.4
C18 C17 C16 119.1(2)
C18 C17 H17 120.5
C16 C17 H17 120.5

loop_
_geom_bond_atom_site_label_1
_geom_bond_atom_site_label_2
_geom_bond_distance
F1 C18 1.358(3)
F2 C24 1.359(2)
O1 H1 0.79(3)
O1 C10 1.426(3)
O2 H2 1.06(3)
O2 C1 1.439(3)
C18 C19 1.370(3)
C18 C17 1.374(4)
C19 H19 0.9500
C19 C20 1.381(3)
C20 H20 0.9500
C20 C15 1.406(3)
C15 C2 1.523(3)
C15 C16 1.392(3)
C2 C9 1.637(3)
C2 C3 1.562(3)
C2 C1 1.561(3)
C9 C21 1.518(3)
C9 C10 1.558(3)
C9 C8 1.559(3)
C21 C26 1.395(3)
C21 C22 1.400(3)
C26 H26 0.9500
C26 C25 1.388(3)
C25 H25 0.9500
C25 C24 1.370(3)
C24 C23 1.372(3)
C22 H22 0.9500
C22 C23 1.385(3)
C23 H23 0.9500
C10 H10 1.0000
C10 C11 1.534(3)
C11 H11A 0.9900
C11 H11B 0.9900
C11 C12 1.536(3)
C12 H12A 0.9900
C12 H12B 0.9900
C12 C13 1.533(3)
C13 H13A 0.9900
C13 H13B 0.9900
C13 C14 1.538(3)
C14 H14A 0.9900
C14 H14B 0.9900
C14 C8 1.530(3)
C8 H8 1.0000
C8 C3 1.534(3)
C3 H3 1.0000
C3 C4 1.529(3)
C4 H4A 0.9900
C4 H4B 0.9900
C4 C5 1.538(3)
C5 H5A 0.9900
C5 H5B 0.9900
C5 C6 1.514(4)
C6 H6A 0.9900
C6 H6B 0.9900
C6 C7 1.523(3)
C7 H7A 0.9900
C7 H7B 0.9900
C7 C1 1.522(3)
C1 H1A 1.0000
C16 H16 0.9500
C16 C17 1.388(3)
C17 H17 0.9500

loop_
_geom_torsion_atom_site_label_1
_geom_torsion_atom_site_label_2
_geom_torsion_atom_site_label_3
_geom_torsion_atom_site_label_4
_geom_torsion
F1 C18 C19 C20 179.79(19)
F1 C18 C17 C16 -178.8(2)
F2 C24 C23 C22 -178.38(18)
O1 C10 C11 C12 -59.6(2)
C18 C19 C20 C15 -1.4(3)
C19 C18 C17 C16 2.1(4)
C19 C20 C15 C2 -177.49(19)
C19 C20 C15 C16 2.9(3)
C20 C15 C2 C9 -80.2(2)
C20 C15 C2 C3 -178.67(18)
C20 C15 C2 C1 55.0(2)
C20 C15 C16 C17 -1.8(3)
C15 C2 C9 C21 137.56(18)
C15 C2 C9 C10 11.5(3)
C15 C2 C9 C8 -100.89(18)
C15 C2 C3 C8 90.8(2)
C15 C2 C3 C4 -40.9(3)
C15 C2 C1 O2 178.10(17)
C15 C2 C1 C7 61.0(2)
C15 C16 C17 C18 -0.5(3)
C2 C15 C16 C17 178.5(2)
C2 C9 C21 C26 97.0(2)
C2 C9 C21 C22 -78.6(2)
C2 C9 C10 O1 -53.4(3)
C2 C9 C10 C11 -170.47(17)
C2 C9 C8 C14 -152.6(2)
C2 C9 C8 C3 -21.53(15)
C2 C3 C4 C5 -37.8(3)
C9 C2 C3 C8 -21.50(15)
C9 C2 C3 C4 -153.2(2)
C9 C2 C1 O2 -53.1(3)
C9 C2 C1 C7 -170.15(18)
C9 C21 C26 C25 -174.6(2)
C9 C21 C22 C23 174.83(19)
C9 C10 C11 C12 64.2(2)
C9 C8 C3 C2 22.56(16)
C9 C8 C3 C4 155.1(2)
C21 C9 C10 O1 179.70(17)
C21 C9 C10 C11 62.6(2)
C21 C9 C8 C14 -42.5(3)
C21 C9 C8 C3 88.5(2)
C21 C26 C25 C24 -0.4(3)
C21 C22 C23 C24 0.6(3)
C26 C21 C22 C23 -1.1(3)
C26 C25 C24 F2 178.25(19)
C26 C25 C24 C23 -0.2(3)
C25 C24 C23 C22 0.1(3)
C22 C21 C26 C25 1.0(3)
C10 C9 C21 C26 -128.7(2)
C10 C9 C21 C22 55.7(2)
C10 C9 C8 C14 84.3(2)
C10 C9 C8 C3 -144.66(17)
C10 C11 C12 C13 -79.3(2)
C11 C12 C13 C14 81.9(2)
C12 C13 C14 C8 -34.8(3)
C13 C14 C8 C9 -37.9(3)
C13 C14 C8 C3 -153.96(19)
C14 C8 C3 C2 154.9(2)
C14 C8 C3 C4 -72.6(3)
C8 C9 C21 C26 -0.2(3)
C8 C9 C21 C22 -175.85(18)
C8 C9 C10 O1 45.6(2)
C8 C9 C10 C11 -71.5(2)
C8 C3 C4 C5 -154.4(2)
C3 C2 C9 C21 -100.38(17)
C3 C2 C9 C10 133.56(19)
C3 C2 C9 C8 21.17(15)
C3 C2 C1 O2 45.2(2)
C3 C2 C1 C7 -71.9(2)
C3 C4 C5 C6 -34.2(3)
C4 C5 C6 C7 79.2(3)
C5 C6 C7 C1 -75.9(3)
C6 C7 C1 O2 -61.2(2)
C6 C7 C1 C2 63.6(3)
C1 C2 C9 C21 10.9(3)
C1 C2 C9 C10 -115.1(2)
C1 C2 C9 C8 132.47(19)
C1 C2 C3 C8 -144.67(17)
C1 C2 C3 C4 83.6(2)
C16 C15 C2 C9 99.4(2)
C16 C15 C2 C3 0.9(3)
C16 C15 C2 C1 -125.4(2)
C17 C18 C19 C20 -1.1(3)
